data_7714039
loop_
_publ_author_name
'Ishii, Reon'
'Nakagawa, Minesato'
'Wada, Yoshimasa'
'Sunada, Yusuke'

_publ_section_title
;
 Four- and Three-coordinate Planar Iron(II) Complexes Supported by Bulky
 Organosilyl Ligands
;
_journal_name_full 'Dalton Transactions'
_journal_paper_doi 10.1039/D3DT02219F
_journal_year 2023
_chemical_formula_moiety 'C28 H66 Fe N4 Si8'
_chemical_formula_sum 'C28 H66 Fe N4 Si8'
_chemical_formula_weight 739.39
_space_group_crystal_system monoclinic
_space_group_IT_number 14
_space_group_name_Hall '-P 2yn'
_space_group_name_H-M_alt 'P 1 21/n 1'
_atom_sites_solution_hydrogens geom
_atom_sites_solution_primary direct
_atom_sites_solution_secondary difmap
_audit_update_record
;
2023-04-22 deposited with the CCDC.	2023-09-26 downloaded from the CCDC.
;
_cell_angle_alpha 90.0000
_cell_angle_beta 93.809(2)
_cell_angle_gamma 90.0000
_cell_formula_units_Z 4
_cell_length_a 10.1857(2)
_cell_length_b 22.6499(6)
_cell_length_c 18.6628(5)
_cell_measurement_reflns_used 22932
_cell_measurement_temperature 123
_cell_measurement_theta_max 31.29
_cell_measurement_theta_min 2.19
_cell_volume 4296.09(18)
_computing_cell_refinement 'CrysAlisPro 1.171.41.93a (Rigaku OD, 2020)'
_computing_data_collection 'CrysAlisPro 1.171.41.93a (Rigaku OD, 2020)'
_computing_data_reduction 'CrysAlisPro 1.171.41.93a (Rigaku OD, 2020)'
_computing_molecular_graphics 'CrystalStructure 4.2.5'
_computing_publication_material 'CrystalStructure 4.2.5 (Rigaku, 2017)'
_computing_structure_refinement 'SHELXL Version 2017/1 (Sheldrick, 2008)'
_computing_structure_solution 'SHELXT Version 2014/5 (Sheldrick, 2014)'
_diffrn_ambient_temperature 123
_diffrn_detector_area_resol_mean 28.626
_diffrn_measured_fraction_theta_full 0.999
_diffrn_measured_fraction_theta_max 0.901
_diffrn_measurement_device_type 'Rigaku Saturn724'
_diffrn_measurement_method \w
_diffrn_radiation_type 'Mo K\a'
_diffrn_radiation_wavelength 0.71075
_diffrn_reflns_av_R_equivalents 0.0292
_diffrn_reflns_Laue_measured_fraction_full 0.999
_diffrn_reflns_Laue_measured_fraction_max 0.901
_diffrn_reflns_limit_h_max 14
_diffrn_reflns_limit_h_min -14
_diffrn_reflns_limit_k_max 30
_diffrn_reflns_limit_k_min -26
_diffrn_reflns_limit_l_max 27
_diffrn_reflns_limit_l_min -26
_diffrn_reflns_number 40854
_diffrn_reflns_point_group_measured_fraction_full 0.999
_diffrn_reflns_point_group_measured_fraction_max 0.901
_diffrn_reflns_theta_full 25.242
_diffrn_reflns_theta_max 31.233
_diffrn_reflns_theta_min 2.105
_diffrn_standards_number 0
_exptl_absorpt_coefficient_mu 0.596
_exptl_absorpt_correction_T_max 0.942
_exptl_absorpt_correction_T_min 0.674
_exptl_absorpt_correction_type multi-scan
_exptl_absorpt_process_details
;
CrysAlisPro 1.171.41.93a (Rigaku Oxford Diffraction, 2020)
Empirical absorption correction using spherical harmonics,
implemented in SCALE3 ABSPACK scaling algorithm.
;
_exptl_crystal_colour red
_exptl_crystal_density_diffrn 1.143
_exptl_crystal_density_method 'not measured'
_exptl_crystal_description platelet
_exptl_crystal_F_000 1600.00
_exptl_crystal_size_max 0.200
_exptl_crystal_size_mid 0.200
_exptl_crystal_size_min 0.100
_refine_diff_density_max 0.41
_refine_diff_density_min -0.24
_refine_ls_extinction_method none
_refine_ls_goodness_of_fit_ref 1.031
_refine_ls_hydrogen_treatment constr
_refine_ls_number_parameters 392
_refine_ls_number_reflns 12586
_refine_ls_number_restraints 0
_refine_ls_R_factor_all 0.0499
_refine_ls_R_factor_gt 0.0338
_refine_ls_shift/su_max 0.002
_refine_ls_structure_factor_coef Fsqd
_refine_ls_weighting_details 'w = 1/[\s^2^(Fo^2^)+(0.0411P)^2^+0.6263P] where P=(Fo^2^+2Fc^2^)/3'
_refine_ls_weighting_scheme calc
_refine_ls_wR_factor_gt 0.0772
_refine_ls_wR_factor_ref 0.0839
_reflns_Friedel_coverage 0.000
_reflns_number_gt 9949
_reflns_number_total 12586
_reflns_threshold_expression F^2^>2.0\s(F^2^)
_cod_data_source_file d3dt02219f2.cif
_cod_data_source_block Fe[Si8Me14](ITMe)2
_cod_database_code 7714039

loop_
_space_group_symop_id
_space_group_symop_operation_xyz
1 +X,+Y,+Z
2 1/2-X,1/2+Y,1/2-Z
3 -X,-Y,-Z
4 -1/2+X,-1/2-Y,-1/2+Z

loop_
_atom_site_label
_atom_site_type_symbol
_atom_site_fract_x
_atom_site_fract_y
_atom_site_fract_z
_atom_site_U_iso_or_equiv
_atom_site_adp_type
_atom_site_occupancy
_atom_site_site_symmetry_order
_atom_site_calc_flag
_atom_site_refinement_flags_posn
_atom_site_refinement_flags_adp
_atom_site_refinement_flags_occupancy
_atom_site_disorder_assembly
_atom_site_disorder_group
Fe1 Fe 0.46521(2) 0.69987(2) 0.27085(2) 0.01784(5) Uani 1 1 d . . . . .
Si1 Si 0.56887(4) 0.61794(2) 0.21470(2) 0.01853(8) Uani 1 1 d . . . . .
Si2 Si 0.47266(4) 0.60438(2) 0.09878(2) 0.02292(9) Uani 1 1 d . . . . .
Si3 Si 0.39581(4) 0.69964(2) 0.07205(2) 0.02223(8) Uani 1 1 d . . . . .
Si4 Si 0.50663(4) 0.75492(2) 0.16315(2) 0.01991(8) Uani 1 1 d . . . . .
Si5 Si 0.72831(4) 0.74545(2) 0.13786(2) 0.02574(9) Uani 1 1 d . . . . .
Si6 Si 0.77705(4) 0.65672(2) 0.19830(2) 0.02500(9) Uani 1 1 d . . . . .
Si7 Si 0.60882(4) 0.52321(2) 0.26189(2) 0.02183(8) Uani 1 1 d . . . . .
Si8 Si 0.44436(4) 0.85294(2) 0.13934(2) 0.02448(9) Uani 1 1 d . . . . .
N1 N 0.29839(11) 0.61080(5) 0.34566(6) 0.0218(2) Uani 1 1 d . . . . .
N2 N 0.46484(12) 0.63739(5) 0.41238(6) 0.0241(2) Uani 1 1 d . . . . .
N3 N 0.28108(11) 0.79267(5) 0.31606(6) 0.0220(2) Uani 1 1 d . . . . .
N4 N 0.47482(12) 0.81668(5) 0.35397(6) 0.0252(3) Uani 1 1 d . . . . .
C1 C 0.46139(15) 0.48606(6) 0.29676(8) 0.0286(3) Uani 1 1 d . . . . .
H1A H 0.483617 0.446241 0.310399 0.034 Uiso 1 1 calc R U . . .
H1B H 0.390935 0.485680 0.259948 0.034 Uiso 1 1 calc R U . . .
H1C H 0.434142 0.507227 0.337793 0.034 Uiso 1 1 calc R U . . .
C2 C 0.73750(17) 0.52382(7) 0.33905(9) 0.0337(4) Uani 1 1 d . . . . .
H2A H 0.817948 0.539820 0.323272 0.040 Uiso 1 1 calc R U . . .
H2B H 0.752519 0.484227 0.356032 0.040 Uiso 1 1 calc R U . . .
H2C H 0.707673 0.547727 0.377219 0.040 Uiso 1 1 calc R U . . .
C3 C 0.66864(16) 0.47163(7) 0.19214(8) 0.0303(3) Uani 1 1 d . . . . .
H3A H 0.683894 0.433280 0.212942 0.036 Uiso 1 1 calc R U . . .
H3B H 0.749129 0.486551 0.175132 0.036 Uiso 1 1 calc R U . . .
H3C H 0.603429 0.468741 0.152722 0.036 Uiso 1 1 calc R U . . .
C4 C 0.32817(16) 0.55182(7) 0.09720(9) 0.0331(3) Uani 1 1 d . . . . .
H4A H 0.262780 0.567090 0.126997 0.040 Uiso 1 1 calc R U . . .
H4B H 0.357451 0.513952 0.114966 0.040 Uiso 1 1 calc R U . . .
H4C H 0.290939 0.547761 0.048832 0.040 Uiso 1 1 calc R U . . .
C5 C 0.58480(18) 0.57467(7) 0.03131(8) 0.0353(4) Uani 1 1 d . . . . .
H5A H 0.653456 0.602735 0.024403 0.042 Uiso 1 1 calc R U . . .
H5B H 0.535293 0.567940 -0.013528 0.042 Uiso 1 1 calc R U . . .
H5C H 0.622917 0.538172 0.048588 0.042 Uiso 1 1 calc R U . . .
C6 C 0.21228(15) 0.69796(7) 0.08245(9) 0.0308(3) Uani 1 1 d . . . . .
H6A H 0.171363 0.670781 0.048385 0.037 Uiso 1 1 calc R U . . .
H6B H 0.176337 0.736710 0.073991 0.037 Uiso 1 1 calc R U . . .
H6C H 0.196054 0.685539 0.130239 0.037 Uiso 1 1 calc R U . . .
C7 C 0.41492(16) 0.72413(8) -0.02354(8) 0.0338(4) Uani 1 1 d . . . . .
H7A H 0.384549 0.693408 -0.055984 0.041 Uiso 1 1 calc R U . . .
H7B H 0.505936 0.732199 -0.029905 0.041 Uiso 1 1 calc R U . . .
H7C H 0.363969 0.759225 -0.033281 0.041 Uiso 1 1 calc R U . . .
C8 C 0.50752(18) 0.90808(7) 0.20811(10) 0.0386(4) Uani 1 1 d . . . . .
H8A H 0.464782 0.902057 0.251849 0.046 Uiso 1 1 calc R U . . .
H8B H 0.489375 0.947277 0.190574 0.046 Uiso 1 1 calc R U . . .
H8C H 0.600760 0.903142 0.217144 0.046 Uiso 1 1 calc R U . . .
C9 C 0.26097(16) 0.86163(7) 0.13356(10) 0.0354(4) Uani 1 1 d . . . . .
H9A H 0.238530 0.901604 0.120763 0.043 Uiso 1 1 calc R U . . .
H9B H 0.227894 0.852451 0.179232 0.043 Uiso 1 1 calc R U . . .
H9C H 0.222561 0.835299 0.097711 0.043 Uiso 1 1 calc R U . . .
C10 C 0.5041(2) 0.87881(8) 0.05175(10) 0.0478(5) Uani 1 1 d . . . . .
H10A H 0.598235 0.875551 0.053159 0.057 Uiso 1 1 calc R U . . .
H10B H 0.478983 0.919258 0.043842 0.057 Uiso 1 1 calc R U . . .
H10C H 0.465755 0.854866 0.013413 0.057 Uiso 1 1 calc R U . . .
C11 C 0.82995(16) 0.80818(7) 0.17996(10) 0.0379(4) Uani 1 1 d . . . . .
H11A H 0.800076 0.844978 0.159198 0.046 Uiso 1 1 calc R U . . .
H11B H 0.920872 0.802398 0.171210 0.046 Uiso 1 1 calc R U . . .
H11C H 0.820330 0.808915 0.230775 0.046 Uiso 1 1 calc R U . . .
C12 C 0.77221(17) 0.74358(8) 0.04124(9) 0.0393(4) Uani 1 1 d . . . . .
H12A H 0.743583 0.779486 0.017747 0.047 Uiso 1 1 calc R U . . .
H12B H 0.729572 0.710559 0.017315 0.047 Uiso 1 1 calc R U . . .
H12C H 0.865805 0.739747 0.039496 0.047 Uiso 1 1 calc R U . . .
C13 C 0.85638(16) 0.67757(7) 0.28937(9) 0.0355(4) Uani 1 1 d . . . . .
H13A H 0.941322 0.694601 0.283572 0.043 Uiso 1 1 calc R U . . .
H13B H 0.866141 0.642932 0.318893 0.043 Uiso 1 1 calc R U . . .
H13C H 0.801911 0.705738 0.311828 0.043 Uiso 1 1 calc R U . . .
C14 C 0.89868(16) 0.60738(8) 0.15538(10) 0.0381(4) Uani 1 1 d . . . . .
H14A H 0.918097 0.573862 0.185728 0.046 Uiso 1 1 calc R U . . .
H14B H 0.978169 0.628990 0.149055 0.046 Uiso 1 1 calc R U . . .
H14C H 0.861695 0.594188 0.109494 0.046 Uiso 1 1 calc R U . . .
C15 C 0.40622(13) 0.64603(6) 0.34587(7) 0.0205(3) Uani 1 1 d . . . . .
C16 C 0.20826(15) 0.60117(7) 0.28337(8) 0.0293(3) Uani 1 1 d . . . . .
H16A H 0.240340 0.621131 0.242653 0.035 Uiso 1 1 calc R U . . .
H16B H 0.123061 0.616376 0.292657 0.035 Uiso 1 1 calc R U . . .
H16C H 0.201655 0.559638 0.273539 0.035 Uiso 1 1 calc R U . . .
C17 C 0.29032(15) 0.58100(6) 0.41087(8) 0.0262(3) Uani 1 1 d . . . . .
C18 C 0.18354(17) 0.53863(7) 0.42319(9) 0.0369(4) Uani 1 1 d . . . . .
H18A H 0.186813 0.506498 0.389806 0.044 Uiso 1 1 calc R U . . .
H18B H 0.100067 0.558219 0.416397 0.044 Uiso 1 1 calc R U . . .
H18C H 0.194488 0.523681 0.471347 0.044 Uiso 1 1 calc R U . . .
C19 C 0.39554(16) 0.59796(6) 0.45269(8) 0.0273(3) Uani 1 1 d . . . . .
C20 C 0.4423(2) 0.58045(8) 0.52681(8) 0.0415(4) Uani 1 1 d . . . . .
H20A H 0.380284 0.553639 0.545728 0.050 Uiso 1 1 calc R U . . .
H20B H 0.450247 0.614931 0.556704 0.050 Uiso 1 1 calc R U . . .
H20C H 0.526412 0.561486 0.525871 0.050 Uiso 1 1 calc R U . . .
C21 C 0.58398(16) 0.66789(7) 0.43779(8) 0.0333(4) Uani 1 1 d . . . . .
H21A H 0.561946 0.700428 0.467688 0.040 Uiso 1 1 calc R U . . .
H21B H 0.628252 0.682365 0.397487 0.040 Uiso 1 1 calc R U . . .
H21C H 0.640697 0.641089 0.465025 0.040 Uiso 1 1 calc R U . . .
C22 C 0.40706(13) 0.77386(6) 0.31641(7) 0.0210(3) Uani 1 1 d . . . . .
C23 C 0.17142(15) 0.75836(7) 0.28604(9) 0.0332(4) Uani 1 1 d . . . . .
H23A H 0.102805 0.784423 0.267760 0.040 Uiso 1 1 calc R U . . .
H23B H 0.138778 0.733645 0.322678 0.040 Uiso 1 1 calc R U . . .
H23C H 0.199720 0.734194 0.247725 0.040 Uiso 1 1 calc R U . . .
C24 C 0.14141(17) 0.87638(7) 0.35511(9) 0.0359(4) Uani 1 1 d . . . . .
H24A H 0.154179 0.913496 0.379409 0.043 Uiso 1 1 calc R U . . .
H24B H 0.083053 0.852167 0.380790 0.043 Uiso 1 1 calc R U . . .
H24C H 0.103845 0.883111 0.307265 0.043 Uiso 1 1 calc R U . . .
C25 C 0.26985(15) 0.84604(6) 0.35181(8) 0.0260(3) Uani 1 1 d . . . . .
C26 C 0.39181(16) 0.86115(6) 0.37631(8) 0.0290(3) Uani 1 1 d . . . . .
C27 C 0.4423(2) 0.91336(8) 0.41806(10) 0.0462(5) Uani 1 1 d . . . . .
H27A H 0.370052 0.938502 0.428373 0.055 Uiso 1 1 calc R U . . .
H27B H 0.502648 0.934849 0.390492 0.055 Uiso 1 1 calc R U . . .
H27C H 0.486738 0.900390 0.462247 0.055 Uiso 1 1 calc R U . . .
C28 C 0.61643(16) 0.81748(7) 0.36531(10) 0.0359(4) Uani 1 1 d . . . . .
H28A H 0.653487 0.788401 0.335142 0.043 Uiso 1 1 calc R U . . .
H28B H 0.641094 0.808721 0.414707 0.043 Uiso 1 1 calc R U . . .
H28C H 0.648844 0.855855 0.353620 0.043 Uiso 1 1 calc R U . . .

loop_
_atom_site_aniso_label
_atom_site_aniso_U_11
_atom_site_aniso_U_22
_atom_site_aniso_U_33
_atom_site_aniso_U_23
_atom_site_aniso_U_13
_atom_site_aniso_U_12
Fe1 0.01813(9) 0.01652(10) 0.01875(10) 0.00101(7) 0.00044(7) 0.00045(7)
Si1 0.01830(17) 0.01708(18) 0.02025(18) 0.00176(13) 0.00154(14) 0.00098(13)
Si2 0.0282(2) 0.02008(19) 0.02030(19) -0.00005(14) 0.00048(15) 0.00003(15)
Si3 0.02260(19) 0.0227(2) 0.02101(19) 0.00304(15) -0.00161(15) -0.00045(14)
Si4 0.01954(18) 0.01789(18) 0.02220(19) 0.00312(14) 0.00065(14) -0.00038(13)
Si5 0.02004(19) 0.0251(2) 0.0323(2) 0.00656(16) 0.00332(16) -0.00230(15)
Si6 0.01724(18) 0.0244(2) 0.0336(2) 0.00477(16) 0.00304(16) 0.00051(14)
Si7 0.02394(19) 0.01872(18) 0.02299(19) 0.00309(14) 0.00285(15) 0.00341(14)
Si8 0.0272(2) 0.01902(19) 0.0273(2) 0.00545(15) 0.00246(16) 0.00067(15)
N1 0.0232(6) 0.0206(6) 0.0220(6) -0.0008(4) 0.0039(5) -0.0010(4)
N2 0.0291(6) 0.0233(6) 0.0198(6) 0.0003(5) 0.0004(5) -0.0028(5)
N3 0.0235(6) 0.0193(6) 0.0234(6) -0.0001(4) 0.0028(5) 0.0017(4)
N4 0.0269(6) 0.0222(6) 0.0261(6) -0.0019(5) -0.0024(5) -0.0002(5)
C1 0.0324(8) 0.0228(7) 0.0315(8) 0.0044(6) 0.0086(6) 0.0020(6)
C2 0.0376(9) 0.0302(8) 0.0325(8) 0.0055(6) -0.0042(7) 0.0046(7)
C3 0.0334(8) 0.0251(8) 0.0331(8) 0.0015(6) 0.0071(6) 0.0055(6)
C4 0.0386(9) 0.0264(8) 0.0336(9) -0.0033(6) -0.0020(7) -0.0063(6)
C5 0.0479(10) 0.0336(9) 0.0250(8) -0.0025(6) 0.0083(7) 0.0031(7)
C6 0.0259(8) 0.0328(8) 0.0331(8) 0.0006(6) -0.0032(6) -0.0030(6)
C7 0.0343(9) 0.0419(9) 0.0245(8) 0.0068(7) -0.0033(6) -0.0002(7)
C8 0.0451(10) 0.0219(8) 0.0472(10) 0.0039(7) -0.0083(8) -0.0056(7)
C9 0.0314(8) 0.0295(8) 0.0446(10) 0.0028(7) -0.0036(7) 0.0052(6)
C10 0.0690(13) 0.0311(9) 0.0461(11) 0.0165(8) 0.0246(10) 0.0105(9)
C11 0.0278(8) 0.0349(9) 0.0504(11) 0.0083(7) -0.0024(7) -0.0087(6)
C12 0.0329(9) 0.0467(10) 0.0395(10) 0.0084(8) 0.0128(7) 0.0009(7)
C13 0.0253(8) 0.0336(9) 0.0463(10) 0.0040(7) -0.0065(7) -0.0039(6)
C14 0.0247(8) 0.0382(9) 0.0525(11) 0.0019(8) 0.0110(7) 0.0042(6)
C15 0.0220(6) 0.0186(6) 0.0210(7) -0.0015(5) 0.0027(5) 0.0019(5)
C16 0.0256(7) 0.0277(8) 0.0341(8) -0.0025(6) -0.0020(6) -0.0018(6)
C17 0.0358(8) 0.0204(7) 0.0236(7) -0.0024(5) 0.0115(6) -0.0017(6)
C18 0.0437(10) 0.0321(9) 0.0370(9) -0.0039(7) 0.0175(7) -0.0101(7)
C19 0.0392(9) 0.0227(7) 0.0205(7) 0.0006(5) 0.0070(6) -0.0016(6)
C20 0.0627(12) 0.0395(10) 0.0227(8) 0.0058(7) 0.0055(8) -0.0079(8)
C21 0.0357(9) 0.0370(9) 0.0260(8) 0.0019(6) -0.0061(7) -0.0082(7)
C22 0.0240(7) 0.0191(7) 0.0199(7) 0.0018(5) 0.0007(5) -0.0005(5)
C23 0.0227(7) 0.0290(8) 0.0476(10) -0.0024(7) -0.0015(7) 0.0000(6)
C24 0.0421(9) 0.0302(8) 0.0368(9) 0.0007(7) 0.0140(7) 0.0096(7)
C25 0.0360(8) 0.0181(7) 0.0245(7) 0.0019(5) 0.0073(6) 0.0035(6)
C26 0.0419(9) 0.0205(7) 0.0246(7) -0.0026(6) 0.0034(6) 0.0007(6)
C27 0.0602(12) 0.0323(9) 0.0454(11) -0.0157(8) -0.0027(9) -0.0006(8)
C28 0.0291(8) 0.0319(8) 0.0451(10) -0.0033(7) -0.0087(7) -0.0034(6)

loop_
_atom_type_symbol
_atom_type_description
_atom_type_scat_dispersion_real
_atom_type_scat_dispersion_imag
_atom_type_scat_source
Fe Fe 0.3463 0.8444
;
International Tables for Crystallography
(Vol. C, Tables 4.2.6.8 and 6.1.1.4)
;
Si Si 0.0817 0.0704
;
International Tables for Crystallography
(Vol. C, Tables 4.2.6.8 and 6.1.1.4)
;
N N 0.0061 0.0033
;
International Tables for Crystallography
(Vol. C, Tables 4.2.6.8 and 6.1.1.4)
;
C C 0.0033 0.0016
;
International Tables for Crystallography
(Vol. C, Tables 4.2.6.8 and 6.1.1.4)
;
H H 0.0000 0.0000
;
International Tables for Crystallography
(Vol. C, Table 6.1.1.4)
;

loop_
_geom_angle_atom_site_label_1
_geom_angle_atom_site_label_2
_geom_angle_atom_site_label_3
_geom_angle
_geom_angle_site_symmetry_1
_geom_angle_site_symmetry_3
_geom_angle_publ_flag
C15 Fe1 C22 95.96(5) . . ?
C15 Fe1 Si1 89.74(4) . . ?
C22 Fe1 Si1 170.90(4) . . ?
C15 Fe1 Si4 168.55(4) . . ?
C22 Fe1 Si4 89.67(4) . . ?
Si1 Fe1 Si4 85.997(14) . . ?
Si6 Si1 Si2 104.89(2) . . ?
Si6 Si1 Si7 104.90(2) . . ?
Si2 Si1 Si7 106.22(2) . . ?
Si6 Si1 Fe1 101.268(18) . . ?
Si2 Si1 Fe1 109.584(18) . . ?
Si7 Si1 Fe1 127.717(19) . . ?
C5 Si2 C4 105.73(8) . . ?
C5 Si2 Si1 115.56(6) . . ?
C4 Si2 Si1 112.05(5) . . ?
C5 Si2 Si3 113.40(5) . . ?
C4 Si2 Si3 109.17(5) . . ?
Si1 Si2 Si3 100.97(2) . . ?
C7 Si3 C6 105.48(7) . . ?
C7 Si3 Si2 114.72(6) . . ?
C6 Si3 Si2 106.18(5) . . ?
C7 Si3 Si4 116.97(6) . . ?
C6 Si3 Si4 111.61(5) . . ?
Si2 Si3 Si4 101.55(2) . . ?
Si3 Si4 Si8 104.93(2) . . ?
Si3 Si4 Si5 103.24(2) . . ?
Si8 Si4 Si5 107.47(2) . . ?
Si3 Si4 Fe1 102.994(18) . . ?
Si8 Si4 Fe1 125.75(2) . . ?
Si5 Si4 Fe1 110.016(18) . . ?
C12 Si5 C11 104.78(8) . . ?
C12 Si5 Si6 112.64(6) . . ?
C11 Si5 Si6 110.54(6) . . ?
C12 Si5 Si4 119.11(6) . . ?
C11 Si5 Si4 110.73(6) . . ?
Si6 Si5 Si4 99.06(2) . . ?
C14 Si6 C13 106.02(8) . . ?
C14 Si6 Si1 117.45(6) . . ?
C13 Si6 Si1 108.27(6) . . ?
C14 Si6 Si5 115.35(6) . . ?
C13 Si6 Si5 106.42(5) . . ?
Si1 Si6 Si5 102.76(2) . . ?
C1 Si7 C3 105.39(7) . . ?
C1 Si7 C2 105.71(7) . . ?
C3 Si7 C2 107.05(8) . . ?
C1 Si7 Si1 114.71(5) . . ?
C3 Si7 Si1 111.39(5) . . ?
C2 Si7 Si1 112.05(5) . . ?
C8 Si8 C9 105.36(8) . . ?
C8 Si8 C10 105.80(9) . . ?
C9 Si8 C10 107.27(9) . . ?
C8 Si8 Si4 115.17(6) . . ?
C9 Si8 Si4 111.51(5) . . ?
C10 Si8 Si4 111.21(6) . . ?
C15 N1 C17 112.05(12) . . ?
C15 N1 C16 124.07(12) . . ?
C17 N1 C16 123.69(12) . . ?
C15 N2 C19 112.31(12) . . ?
C15 N2 C21 122.65(12) . . ?
C19 N2 C21 125.01(12) . . ?
C22 N3 C25 112.36(12) . . ?
C22 N3 C23 122.83(12) . . ?
C25 N3 C23 124.67(12) . . ?
C22 N4 C26 111.85(12) . . ?
C22 N4 C28 123.58(13) . . ?
C26 N4 C28 124.47(13) . . ?
Si7 C1 H1A 109.5 . . ?
Si7 C1 H1B 109.5 . . ?
H1A C1 H1B 109.5 . . ?
Si7 C1 H1C 109.5 . . ?
H1A C1 H1C 109.5 . . ?
H1B C1 H1C 109.5 . . ?
Si7 C2 H2A 109.5 . . ?
Si7 C2 H2B 109.5 . . ?
H2A C2 H2B 109.5 . . ?
Si7 C2 H2C 109.5 . . ?
H2A C2 H2C 109.5 . . ?
H2B C2 H2C 109.5 . . ?
Si7 C3 H3A 109.5 . . ?
Si7 C3 H3B 109.5 . . ?
H3A C3 H3B 109.5 . . ?
Si7 C3 H3C 109.5 . . ?
H3A C3 H3C 109.5 . . ?
H3B C3 H3C 109.5 . . ?
Si2 C4 H4A 109.5 . . ?
Si2 C4 H4B 109.5 . . ?
H4A C4 H4B 109.5 . . ?
Si2 C4 H4C 109.5 . . ?
H4A C4 H4C 109.5 . . ?
H4B C4 H4C 109.5 . . ?
Si2 C5 H5A 109.5 . . ?
Si2 C5 H5B 109.5 . . ?
H5A C5 H5B 109.5 . . ?
Si2 C5 H5C 109.5 . . ?
H5A C5 H5C 109.5 . . ?
H5B C5 H5C 109.5 . . ?
Si3 C6 H6A 109.5 . . ?
Si3 C6 H6B 109.5 . . ?
H6A C6 H6B 109.5 . . ?
Si3 C6 H6C 109.5 . . ?
H6A C6 H6C 109.5 . . ?
H6B C6 H6C 109.5 . . ?
Si3 C7 H7A 109.5 . . ?
Si3 C7 H7B 109.5 . . ?
H7A C7 H7B 109.5 . . ?
Si3 C7 H7C 109.5 . . ?
H7A C7 H7C 109.5 . . ?
H7B C7 H7C 109.5 . . ?
Si8 C8 H8A 109.5 . . ?
Si8 C8 H8B 109.5 . . ?
H8A C8 H8B 109.5 . . ?
Si8 C8 H8C 109.5 . . ?
H8A C8 H8C 109.5 . . ?
H8B C8 H8C 109.5 . . ?
Si8 C9 H9A 109.5 . . ?
Si8 C9 H9B 109.5 . . ?
H9A C9 H9B 109.5 . . ?
Si8 C9 H9C 109.5 . . ?
H9A C9 H9C 109.5 . . ?
H9B C9 H9C 109.5 . . ?
Si8 C10 H10A 109.5 . . ?
Si8 C10 H10B 109.5 . . ?
H10A C10 H10B 109.5 . . ?
Si8 C10 H10C 109.5 . . ?
H10A C10 H10C 109.5 . . ?
H10B C10 H10C 109.5 . . ?
Si5 C11 H11A 109.5 . . ?
Si5 C11 H11B 109.5 . . ?
H11A C11 H11B 109.5 . . ?
Si5 C11 H11C 109.5 . . ?
H11A C11 H11C 109.5 . . ?
H11B C11 H11C 109.5 . . ?
Si5 C12 H12A 109.5 . . ?
Si5 C12 H12B 109.5 . . ?
H12A C12 H12B 109.5 . . ?
Si5 C12 H12C 109.5 . . ?
H12A C12 H12C 109.5 . . ?
H12B C12 H12C 109.5 . . ?
Si6 C13 H13A 109.5 . . ?
Si6 C13 H13B 109.5 . . ?
H13A C13 H13B 109.5 . . ?
Si6 C13 H13C 109.5 . . ?
H13A C13 H13C 109.5 . . ?
H13B C13 H13C 109.5 . . ?
Si6 C14 H14A 109.5 . . ?
Si6 C14 H14B 109.5 . . ?
H14A C14 H14B 109.5 . . ?
Si6 C14 H14C 109.5 . . ?
H14A C14 H14C 109.5 . . ?
H14B C14 H14C 109.5 . . ?
N2 C15 N1 103.00(11) . . ?
N2 C15 Fe1 126.91(10) . . ?
N1 C15 Fe1 130.05(10) . . ?
N1 C16 H16A 109.5 . . ?
N1 C16 H16B 109.5 . . ?
H16A C16 H16B 109.5 . . ?
N1 C16 H16C 109.5 . . ?
H16A C16 H16C 109.5 . . ?
H16B C16 H16C 109.5 . . ?
C19 C17 N1 106.12(12) . . ?
C19 C17 C18 131.55(14) . . ?
N1 C17 C18 122.30(14) . . ?
C17 C18 H18A 109.5 . . ?
C17 C18 H18B 109.5 . . ?
H18A C18 H18B 109.5 . . ?
C17 C18 H18C 109.5 . . ?
H18A C18 H18C 109.5 . . ?
H18B C18 H18C 109.5 . . ?
C17 C19 N2 106.52(12) . . ?
C17 C19 C20 131.30(14) . . ?
N2 C19 C20 122.16(14) . . ?
C19 C20 H20A 109.5 . . ?
C19 C20 H20B 109.5 . . ?
H20A C20 H20B 109.5 . . ?
C19 C20 H20C 109.5 . . ?
H20A C20 H20C 109.5 . . ?
H20B C20 H20C 109.5 . . ?
N2 C21 H21A 109.5 . . ?
N2 C21 H21B 109.5 . . ?
H21A C21 H21B 109.5 . . ?
N2 C21 H21C 109.5 . . ?
H21A C21 H21C 109.5 . . ?
H21B C21 H21C 109.5 . . ?
N3 C22 N4 103.12(12) . . ?
N3 C22 Fe1 125.00(10) . . ?
N4 C22 Fe1 131.87(10) . . ?
N3 C23 H23A 109.5 . . ?
N3 C23 H23B 109.5 . . ?
H23A C23 H23B 109.5 . . ?
N3 C23 H23C 109.5 . . ?
H23A C23 H23C 109.5 . . ?
H23B C23 H23C 109.5 . . ?
C25 C24 H24A 109.5 . . ?
C25 C24 H24B 109.5 . . ?
H24A C24 H24B 109.5 . . ?
C25 C24 H24C 109.5 . . ?
H24A C24 H24C 109.5 . . ?
H24B C24 H24C 109.5 . . ?
C26 C25 N3 106.40(13) . . ?
C26 C25 C24 131.93(14) . . ?
N3 C25 C24 121.62(14) . . ?
C25 C26 N4 106.26(12) . . ?
C25 C26 C27 131.45(15) . . ?
N4 C26 C27 122.29(15) . . ?
C26 C27 H27A 109.5 . . ?
C26 C27 H27B 109.5 . . ?
H27A C27 H27B 109.5 . . ?
C26 C27 H27C 109.5 . . ?
H27A C27 H27C 109.5 . . ?
H27B C27 H27C 109.5 . . ?
N4 C28 H28A 109.5 . . ?
N4 C28 H28B 109.5 . . ?
H28A C28 H28B 109.5 . . ?
N4 C28 H28C 109.5 . . ?
H28A C28 H28C 109.5 . . ?
H28B C28 H28C 109.5 . . ?

loop_
_geom_bond_atom_site_label_1
_geom_bond_atom_site_label_2
_geom_bond_distance
_geom_bond_site_symmetry_2
_geom_bond_publ_flag
Fe1 C15 1.9800(13) . ?
Fe1 C22 1.9873(14) . ?
Fe1 Si1 2.4091(4) . ?
Fe1 Si4 2.4259(4) . ?
Si1 Si6 2.3341(5) . ?
Si1 Si2 2.3353(5) . ?
Si1 Si7 2.3446(5) . ?
Si2 C5 1.8800(16) . ?
Si2 C4 1.8916(16) . ?
Si2 Si3 2.3377(5) . ?
Si3 C7 1.8907(15) . ?
Si3 C6 1.8925(16) . ?
Si3 Si4 2.3405(5) . ?
Si4 Si8 2.3434(5) . ?
Si4 Si5 2.3471(6) . ?
Si5 C12 1.8869(17) . ?
Si5 C11 1.8974(17) . ?
Si5 Si6 2.3418(6) . ?
Si6 C14 1.8860(16) . ?
Si6 C13 1.8927(17) . ?
Si7 C1 1.8752(15) . ?
Si7 C3 1.8803(15) . ?
Si7 C2 1.8819(16) . ?
Si8 C8 1.8738(17) . ?
Si8 C9 1.8743(16) . ?
Si8 C10 1.8757(17) . ?
N1 C15 1.3574(17) . ?
N1 C17 1.3988(18) . ?
N1 C16 1.4491(19) . ?
N2 C15 1.3554(18) . ?
N2 C19 1.3900(18) . ?
N2 C21 1.4485(18) . ?
N3 C22 1.3517(17) . ?
N3 C25 1.3889(18) . ?
N3 C23 1.4430(18) . ?
N4 C22 1.3581(18) . ?
N4 C26 1.3965(19) . ?
N4 C28 1.4439(19) . ?
C1 H1A 0.9600 . ?
C1 H1B 0.9600 . ?
C1 H1C 0.9600 . ?
C2 H2A 0.9600 . ?
C2 H2B 0.9600 . ?
C2 H2C 0.9600 . ?
C3 H3A 0.9600 . ?
C3 H3B 0.9600 . ?
C3 H3C 0.9600 . ?
C4 H4A 0.9600 . ?
C4 H4B 0.9600 . ?
C4 H4C 0.9600 . ?
C5 H5A 0.9600 . ?
C5 H5B 0.9600 . ?
C5 H5C 0.9600 . ?
C6 H6A 0.9600 . ?
C6 H6B 0.9600 . ?
C6 H6C 0.9600 . ?
C7 H7A 0.9600 . ?
C7 H7B 0.9600 . ?
C7 H7C 0.9600 . ?
C8 H8A 0.9600 . ?
C8 H8B 0.9600 . ?
C8 H8C 0.9600 . ?
C9 H9A 0.9600 . ?
C9 H9B 0.9600 . ?
C9 H9C 0.9600 . ?
C10 H10A 0.9600 . ?
C10 H10B 0.9600 . ?
C10 H10C 0.9600 . ?
C11 H11A 0.9600 . ?
C11 H11B 0.9600 . ?
C11 H11C 0.9600 . ?
C12 H12A 0.9600 . ?
C12 H12B 0.9600 . ?
C12 H12C 0.9600 . ?
C13 H13A 0.9600 . ?
C13 H13B 0.9600 . ?
C13 H13C 0.9600 . ?
C14 H14A 0.9600 . ?
C14 H14B 0.9600 . ?
C14 H14C 0.9600 . ?
C16 H16A 0.9600 . ?
C16 H16B 0.9600 . ?
C16 H16C 0.9600 . ?
C17 C19 1.339(2) . ?
C17 C18 1.480(2) . ?
C18 H18A 0.9600 . ?
C18 H18B 0.9600 . ?
C18 H18C 0.9600 . ?
C19 C20 1.487(2) . ?
C20 H20A 0.9600 . ?
C20 H20B 0.9600 . ?
C20 H20C 0.9600 . ?
C21 H21A 0.9600 . ?
C21 H21B 0.9600 . ?
C21 H21C 0.9600 . ?
C23 H23A 0.9600 . ?
C23 H23B 0.9600 . ?
C23 H23C 0.9600 . ?
C24 C25 1.483(2) . ?
C24 H24A 0.9600 . ?
C24 H24B 0.9600 . ?
C24 H24C 0.9600 . ?
C25 C26 1.339(2) . ?
C26 C27 1.489(2) . ?
C27 H27A 0.9600 . ?
C27 H27B 0.9600 . ?
C27 H27C 0.9600 . ?
C28 H28A 0.9600 . ?
C28 H28B 0.9600 . ?
C28 H28C 0.9600 . ?

loop_
_geom_torsion_atom_site_label_1
_geom_torsion_atom_site_label_2
_geom_torsion_atom_site_label_3
_geom_torsion_atom_site_label_4
_geom_torsion
_geom_torsion_site_symmetry_1
_geom_torsion_site_symmetry_2
_geom_torsion_site_symmetry_3
_geom_torsion_site_symmetry_4
_geom_torsion_publ_flag
C19 N2 C15 N1 -0.11(15) . . . . ?
C21 N2 C15 N1 -178.29(13) . . . . ?
C19 N2 C15 Fe1 177.95(10) . . . . ?
C21 N2 C15 Fe1 -0.2(2) . . . . ?
C17 N1 C15 N2 0.11(15) . . . . ?
C16 N1 C15 N2 -174.94(12) . . . . ?
C17 N1 C15 Fe1 -177.86(10) . . . . ?
C16 N1 C15 Fe1 7.1(2) . . . . ?
C15 N1 C17 C19 -0.07(16) . . . . ?
C16 N1 C17 C19 174.99(13) . . . . ?
C15 N1 C17 C18 -178.21(13) . . . . ?
C16 N1 C17 C18 -3.1(2) . . . . ?
N1 C17 C19 N2 0.00(16) . . . . ?
C18 C17 C19 N2 177.90(15) . . . . ?
N1 C17 C19 C20 -178.33(16) . . . . ?
C18 C17 C19 C20 -0.4(3) . . . . ?
C15 N2 C19 C17 0.07(17) . . . . ?
C21 N2 C19 C17 178.20(14) . . . . ?
C15 N2 C19 C20 178.59(14) . . . . ?
C21 N2 C19 C20 -3.3(2) . . . . ?
C25 N3 C22 N4 0.51(15) . . . . ?
C23 N3 C22 N4 -175.40(13) . . . . ?
C25 N3 C22 Fe1 -179.71(9) . . . . ?
C23 N3 C22 Fe1 4.38(19) . . . . ?
C26 N4 C22 N3 -0.06(16) . . . . ?
C28 N4 C22 N3 -176.53(13) . . . . ?
C26 N4 C22 Fe1 -179.81(11) . . . . ?
C28 N4 C22 Fe1 3.7(2) . . . . ?
C22 N3 C25 C26 -0.78(16) . . . . ?
C23 N3 C25 C26 175.04(14) . . . . ?
C22 N3 C25 C24 177.02(13) . . . . ?
C23 N3 C25 C24 -7.2(2) . . . . ?
N3 C25 C26 N4 0.69(16) . . . . ?
C24 C25 C26 N4 -176.79(15) . . . . ?
N3 C25 C26 C27 179.77(17) . . . . ?
C24 C25 C26 C27 2.3(3) . . . . ?
C22 N4 C26 C25 -0.42(17) . . . . ?
C28 N4 C26 C25 176.02(14) . . . . ?
C22 N4 C26 C27 -179.60(14) . . . . ?
C28 N4 C26 C27 -3.2(2) . . . . ?
